data_2210637
loop_
_publ_author_name
'Yan, Xiao-Chen'
'Wang, Hai-Bo'
'Liu, Zhi-Qian'

_publ_section_title 1-Acetyl-3,3-bis[3-(3-methoxyphenyl)-1,2,4-oxadiazol-5-ylmethyl]indolin-2-one
_journal_coeditor_code HB2149
_journal_issue 10
_journal_name_full 'Acta Crystallographica Section E'
_journal_page_first o4640
_journal_page_last o4641
_journal_paper_doi 10.1107/S1600536806038207
_journal_volume 62
_journal_year 2006
_chemical_formula_iupac 'C30 H25 N5 O6'
_chemical_formula_moiety 'C30 H25 N5 O6'
_chemical_formula_sum 'C30 H25 N5 O6'
_chemical_formula_weight 551.55
_chemical_name_systematic
;
1-Acetyl-3,3-bis[3-(3-methoxyphenyl)-1,2,4-oxadiazol-5-ylmethyl]indolin-2-one
;
_space_group_IT_number 2
_symmetry_cell_setting triclinic
_symmetry_space_group_name_Hall '-P 1'
_symmetry_space_group_name_H-M 'P -1'
_atom_sites_solution_hydrogens geom
_atom_sites_solution_primary direct
_atom_sites_solution_secondary difmap
_audit_creation_method SHELXL-97
_cell_angle_alpha 108.95(3)
_cell_angle_beta 99.02(3)
_cell_angle_gamma 101.17(3)
_cell_formula_units_Z 2
_cell_length_a 8.6300(17)
_cell_length_b 11.866(2)
_cell_length_c 14.616(3)
_cell_measurement_reflns_used 25
_cell_measurement_temperature 293(2)
_cell_measurement_theta_max 13
_cell_measurement_theta_min 9
_cell_volume 1349.3(6)
_computing_cell_refinement 'CAD-4 Software'
_computing_data_collection 'CAD-4 Software (Enraf--Nonius, 1989)'
_computing_data_reduction 'XCAD4 (Harms & Wocadlo, 1995)'
_computing_molecular_graphics 'SHELXTL (Siemens, 1996)'
_computing_publication_material SHELXL97
_computing_structure_refinement 'SHELXL97 (Sheldrick, 1997)'
_computing_structure_solution 'SHELXS97 (Sheldrick, 1997)'
_diffrn_ambient_temperature 293(2)
_diffrn_measured_fraction_theta_full 0.997
_diffrn_measured_fraction_theta_max 0.997
_diffrn_measurement_device_type 'Enraf--Nonius CAD-4'
_diffrn_measurement_method \w/2\q
_diffrn_radiation_monochromator graphite
_diffrn_radiation_source 'fine-focus sealed tube'
_diffrn_radiation_type MoK\a
_diffrn_radiation_wavelength 0.71073
_diffrn_reflns_av_R_equivalents 0.0172
_diffrn_reflns_av_sigmaI/netI 0.0548
_diffrn_reflns_limit_h_max 10
_diffrn_reflns_limit_h_min 0
_diffrn_reflns_limit_k_max 14
_diffrn_reflns_limit_k_min -14
_diffrn_reflns_limit_l_max 18
_diffrn_reflns_limit_l_min -17
_diffrn_reflns_number 5644
_diffrn_reflns_theta_full 25.97
_diffrn_reflns_theta_max 25.97
_diffrn_reflns_theta_min 1.52
_diffrn_standards_interval_count 200
_diffrn_standards_interval_time 2h
_diffrn_standards_number 3
_exptl_absorpt_coefficient_mu 0.097
_exptl_absorpt_correction_T_max 0.990
_exptl_absorpt_correction_T_min 0.977
_exptl_absorpt_correction_type psi-scan
_exptl_absorpt_process_details '(North et al., 1968)'
_exptl_crystal_colour Colourless
_exptl_crystal_density_diffrn 1.358
_exptl_crystal_density_method 'not measured'
_exptl_crystal_description Block
_exptl_crystal_F_000 576
_exptl_crystal_size_max 0.30
_exptl_crystal_size_mid 0.20
_exptl_crystal_size_min 0.10
_refine_diff_density_max 0.444
_refine_diff_density_min -0.600
_refine_ls_extinction_coef 0.016(2)
_refine_ls_extinction_expression Fc^*^=kFc[1+0.001xFc^2^\l^3^/sin(2\q)]^-1/4^
_refine_ls_extinction_method SHELXL97
_refine_ls_goodness_of_fit_ref 1.028
_refine_ls_hydrogen_treatment constr
_refine_ls_matrix_type full
_refine_ls_number_parameters 365
_refine_ls_number_reflns 5272
_refine_ls_number_restraints 0
_refine_ls_restrained_S_all 1.028
_refine_ls_R_factor_all 0.1551
_refine_ls_R_factor_gt 0.0896
_refine_ls_shift/su_max 0.001
_refine_ls_shift/su_mean 0.000
_refine_ls_structure_factor_coef Fsqd
_refine_ls_weighting_details 'calc w=1/[\s^2^(Fo^2^)+(0.06P)^2^+2P] where P=(Fo^2^+2Fc^2^)/3'
_refine_ls_weighting_scheme calc
_refine_ls_wR_factor_gt 0.1859
_refine_ls_wR_factor_ref 0.2229
_reflns_number_gt 2900
_reflns_number_total 5289
_reflns_threshold_expression I>2\s(I)
_cod_data_source_file hb2149.cif
_cod_data_source_block I
_cod_depositor_comments
;
The following automatic conversions were performed:
'_symmetry_cell_setting' value 'Triclinic' changed to 'triclinic'
according to '/home/saulius/struct/CIF-dictionaries/cif_core.dic'
dictionary named 'cif_core.dic' version 2.4.1 from 2010-06-29.

Automatic conversion script
Id: cif_fix_enum 1527 2010-12-29 10:47:43Z saulius 

The following automatic conversions were performed:

'_symmetry_cell_setting' value 'Triclinic' changed to 'triclinic'
according to /home/saulius/struct/CIF-dictionaries/cif_core.dic
dictionary named 'cif_core.dic' version 2.4.1 from 2010-06-29.

Automatic conversion script
Id: cif_fix_values 1715 2011-07-08 13:25:40Z adriana 
;
_cod_database_code 2210637
_cod_database_fobs_code 2210637

loop_
_symmetry_equiv_pos_as_xyz
'x, y, z'
'-x, -y, -z'

loop_
_atom_site_type_symbol
_atom_site_label
_atom_site_fract_x
_atom_site_fract_y
_atom_site_fract_z
_atom_site_U_iso_or_equiv
_atom_site_adp_type
_atom_site_calc_flag
_atom_site_refinement_flags
_atom_site_occupancy
O O1 0.0119(5) -0.3145(4) 0.4303(3) 0.1095(14) Uani d . 1
O O2 0.5030(6) 0.2212(3) 0.4452(3) 0.1050(13) Uani d . 1
O O3 0.5615(5) 0.3922(3) 0.3182(3) 0.1068(14) Uani d . 1
O O4 0.0780(6) 0.3887(4) 0.2863(3) 0.1161(15) Uani d . 1
O O5 0.1912(5) 0.6866(3) 0.0801(3) 0.0838(11) Uani d . 1
O O6 0.4701(4) 0.1580(3) -0.0386(3) 0.0785(10) Uani d . 1
N N1 0.4181(7) 0.1898(4) 0.5122(4) 0.1062(17) Uani d . 1
N N2 0.3857(5) 0.0245(3) 0.3744(3) 0.0680(11) Uani d . 1
N N3 0.2838(4) 0.3007(3) 0.2621(3) 0.0582(9) Uani d . 1
N N4 0.4138(4) 0.3121(3) 0.0691(3) 0.0629(10) Uani d . 1
N N5 0.3938(5) 0.2181(3) -0.0952(3) 0.0787(12) Uani d . 1
C C1 -0.1049(9) -0.3885(6) 0.4599(5) 0.132(3) Uani d . 1
H H1B -0.1394 -0.4711 0.4114 0.197 Uiso calc R 1
H H1C -0.1969 -0.3546 0.4652 0.197 Uiso calc R 1
H H1D -0.0573 -0.3899 0.5234 0.197 Uiso calc R 1
C C2 0.0754(6) -0.1935(5) 0.4913(4) 0.0749(14) Uani d . 1
C C3 0.0434(7) -0.1397(6) 0.5813(4) 0.0827(16) Uani d . 1
H H3A -0.0270 -0.1858 0.6059 0.099 Uiso calc R 1
C C4 0.1167(8) -0.0159(6) 0.6361(4) 0.0946(19) Uani d . 1
H H4B 0.0970 0.0206 0.6983 0.114 Uiso calc R 1
C C5 0.2167(8) 0.0527(5) 0.6000(4) 0.0886(17) Uani d . 1
H H5B 0.2641 0.1359 0.6375 0.106 Uiso calc R 1
C C6 0.2492(6) 0.0003(5) 0.5080(4) 0.0671(13) Uani d . 1
C C7 0.1776(6) -0.1243(5) 0.4542(4) 0.0717(13) Uani d . 1
H H7A 0.1986 -0.1616 0.3925 0.086 Uiso calc R 1
C C8 0.3520(6) 0.0715(4) 0.4654(4) 0.0700(13) Uani d . 1
C C9 0.4787(6) 0.1180(4) 0.3653(4) 0.0710(14) Uani d . 1
C C10 0.5549(6) 0.1261(4) 0.2837(4) 0.0754(15) Uani d . 1
H H10A 0.5644 0.0449 0.2458 0.090 Uiso calc R 1
H H10B 0.6639 0.1805 0.3119 0.090 Uiso calc R 1
C C11 0.4613(5) 0.1738(4) 0.2131(4) 0.0600(12) Uani d . 1
C C12 0.4458(5) 0.3035(4) 0.2697(4) 0.0651(12) Uani d . 1
C C13 0.3420(9) 0.5227(5) 0.3626(5) 0.121(2) Uani d . 1
H H13A 0.2865 0.5854 0.3854 0.182 Uiso calc R 1
H H13B 0.4118 0.5455 0.3229 0.182 Uiso calc R 1
H H13C 0.4059 0.5143 0.4188 0.182 Uiso calc R 1
C C14 0.2214(7) 0.4039(5) 0.3019(4) 0.0726(14) Uani d . 1
C C15 0.1858(5) 0.1788(4) 0.2014(3) 0.0513(10) Uani d . 1
C C16 0.0177(5) 0.1356(4) 0.1765(3) 0.049 Uani d . 1
H H16A -0.0489 0.1875 0.1957 0.058 Uiso calc R 1
C C17 -0.0438(6) 0.0129(5) 0.1224(4) 0.0775(14) Uani d . 1
H H17A -0.1562 -0.0183 0.1031 0.093 Uiso calc R 1
C C18 0.0478(6) -0.0657(4) 0.0951(4) 0.0769(14) Uani d . 1
H H18A -0.0010 -0.1495 0.0612 0.092 Uiso calc R 1
C C19 0.2209(6) -0.0203(4) 0.1184(4) 0.0715(14) Uani d . 1
H H19A 0.2862 -0.0726 0.0973 0.086 Uiso calc R 1
C C20 0.2869(5) 0.1024(3) 0.1727(3) 0.0539(10) Uani d . 1
C C21 0.5557(6) 0.1789(4) 0.1333(4) 0.0768(15) Uani d . 1
H H21A 0.6629 0.2348 0.1658 0.092 Uiso calc R 1
H H21B 0.5700 0.0975 0.1009 0.092 Uiso calc R 1
C C22 0.4775(5) 0.2193(4) 0.0562(4) 0.0638(12) Uani d . 1
C C23 0.3641(5) 0.3073(4) -0.0261(4) 0.0571(11) Uani d . 1
C C24 0.2851(5) 0.3973(4) -0.0497(3) 0.0558(11) Uani d . 1
C C25 0.2764(5) 0.4968(4) 0.0293(3) 0.0544(10) Uani d . 1
H H25A 0.3172 0.5051 0.0946 0.065 Uiso calc R 1
C C26 0.2048(5) 0.5848(4) 0.0086(4) 0.0602(11) Uani d . 1
C C27 0.1433(6) 0.5705(5) -0.0869(4) 0.0717(13) Uani d . 1
H H27A 0.0943 0.6290 -0.0993 0.086 Uiso calc R 1
C C28 0.1514(7) 0.4725(6) -0.1651(4) 0.0875(16) Uani d . 1
H H28A 0.1087 0.4645 -0.2300 0.105 Uiso calc R 1
C C29 0.2246(7) 0.3841(5) -0.1467(4) 0.0790(14) Uani d . 1
H H29A 0.2324 0.3173 -0.1993 0.095 Uiso calc R 1
C C30 0.2563(8) 0.7079(5) 0.1802(4) 0.0930(18) Uani d . 1
H H30A 0.2374 0.7827 0.2220 0.140 Uiso calc R 1
H H30B 0.3711 0.7156 0.1907 0.140 Uiso calc R 1
H H30C 0.2049 0.6400 0.1965 0.140 Uiso calc R 1

loop_
_atom_site_aniso_label
_atom_site_aniso_U_11
_atom_site_aniso_U_22
_atom_site_aniso_U_33
_atom_site_aniso_U_12
_atom_site_aniso_U_13
_atom_site_aniso_U_23
O1 0.115(3) 0.087(3) 0.102(3) -0.002(2) 0.039(3) 0.013(2)
O2 0.137(4) 0.048(2) 0.106(3) 0.012(2) 0.006(3) 0.015(2)
O3 0.074(2) 0.053(2) 0.163(4) 0.0042(19) -0.004(2) 0.022(2)
O4 0.112(3) 0.085(3) 0.149(4) 0.066(3) 0.030(3) 0.018(3)
O5 0.117(3) 0.0515(19) 0.102(3) 0.045(2) 0.043(2) 0.0314(19)
O6 0.077(2) 0.0471(17) 0.121(3) 0.0306(17) 0.049(2) 0.0234(19)
N1 0.152(5) 0.054(3) 0.095(4) 0.025(3) 0.018(3) 0.012(3)
N2 0.062(2) 0.051(2) 0.085(3) 0.024(2) 0.010(2) 0.016(2)
N3 0.059(2) 0.0409(19) 0.080(2) 0.0260(17) 0.0170(18) 0.0215(17)
N4 0.062(2) 0.045(2) 0.097(3) 0.0299(18) 0.036(2) 0.030(2)
N5 0.087(3) 0.050(2) 0.104(3) 0.028(2) 0.041(3) 0.020(2)
C1 0.131(6) 0.110(5) 0.149(7) 0.002(5) 0.061(5) 0.045(5)
C2 0.069(3) 0.078(4) 0.073(3) 0.027(3) 0.014(3) 0.019(3)
C3 0.083(4) 0.102(4) 0.077(4) 0.049(3) 0.022(3) 0.035(3)
C4 0.126(5) 0.105(5) 0.072(4) 0.076(4) 0.031(4) 0.029(4)
C5 0.117(5) 0.074(4) 0.072(4) 0.053(4) 0.008(3) 0.015(3)
C6 0.068(3) 0.067(3) 0.064(3) 0.037(3) 0.003(2) 0.017(2)
C7 0.071(3) 0.066(3) 0.069(3) 0.027(3) 0.015(3) 0.009(3)
C8 0.070(3) 0.052(3) 0.075(3) 0.029(2) -0.005(3) 0.011(3)
C9 0.060(3) 0.052(3) 0.091(4) 0.026(2) -0.008(3) 0.019(3)
C10 0.048(3) 0.060(3) 0.122(4) 0.026(2) 0.007(3) 0.037(3)
C11 0.038(2) 0.039(2) 0.104(4) 0.0181(18) 0.014(2) 0.025(2)
C12 0.049(3) 0.040(2) 0.107(4) 0.018(2) 0.012(2) 0.027(2)
C13 0.152(6) 0.053(3) 0.132(5) 0.038(4) 0.014(5) 0.002(3)
C14 0.081(4) 0.073(3) 0.080(3) 0.049(3) 0.025(3) 0.031(3)
C15 0.040(2) 0.054(2) 0.071(3) 0.0201(19) 0.0169(19) 0.032(2)
C16 0.049 0.049 0.049 0.013 0.012 0.018
C17 0.048(3) 0.091(4) 0.093(4) 0.015(3) 0.015(3) 0.036(3)
C18 0.079(4) 0.046(3) 0.089(4) 0.003(3) 0.006(3) 0.016(2)
C19 0.079(3) 0.033(2) 0.092(3) 0.019(2) 0.004(3) 0.013(2)
C20 0.049(2) 0.039(2) 0.078(3) 0.0147(18) 0.013(2) 0.026(2)
C21 0.053(3) 0.054(3) 0.140(5) 0.028(2) 0.036(3) 0.041(3)
C22 0.050(3) 0.045(2) 0.106(4) 0.017(2) 0.039(3) 0.029(3)
C23 0.055(3) 0.040(2) 0.079(3) 0.0125(19) 0.032(2) 0.018(2)
C24 0.054(3) 0.039(2) 0.077(3) 0.0112(19) 0.027(2) 0.019(2)
C25 0.053(3) 0.043(2) 0.073(3) 0.0121(19) 0.023(2) 0.024(2)
C26 0.063(3) 0.049(2) 0.081(3) 0.019(2) 0.031(2) 0.032(2)
C27 0.069(3) 0.068(3) 0.098(4) 0.027(3) 0.030(3) 0.046(3)
C28 0.095(4) 0.099(4) 0.084(4) 0.031(3) 0.025(3) 0.049(3)
C29 0.090(4) 0.067(3) 0.078(4) 0.024(3) 0.027(3) 0.019(3)
C30 0.141(5) 0.055(3) 0.094(4) 0.045(3) 0.050(4) 0.021(3)

loop_
_atom_type_symbol
_atom_type_description
_atom_type_scat_dispersion_real
_atom_type_scat_dispersion_imag
_atom_type_scat_source
C C 0.0033 0.0016 'International Tables Vol C Tables 4.2.6.8 and 6.1.1.4'
H H 0.0000 0.0000 'International Tables Vol C Tables 4.2.6.8 and 6.1.1.4'
N N 0.0061 0.0033 'International Tables Vol C Tables 4.2.6.8 and 6.1.1.4'
O O 0.0106 0.0060 'International Tables Vol C Tables 4.2.6.8 and 6.1.1.4'

loop_
_geom_angle_atom_site_label_1
_geom_angle_atom_site_label_2
_geom_angle_atom_site_label_3
_geom_angle
_geom_angle_publ_flag
C2 O1 C1 117.5(5) n
C9 O2 N1 107.7(4) n
C26 O5 C30 118.9(4) n
C22 O6 N5 107.3(3) n
C8 N1 O2 102.6(5) n
C9 N2 C8 104.5(4) n
C12 N3 C14 125.7(4) n
C12 N3 C15 109.6(3) n
C14 N3 C15 124.6(4) n
C22 N4 C23 102.7(4) n
C23 N5 O6 101.8(4) n
O1 C1 H1B 109.5 ?
O1 C1 H1C 109.5 ?
H1B C1 H1C 109.5 ?
O1 C1 H1D 109.5 ?
H1B C1 H1D 109.5 ?
H1C C1 H1D 109.5 ?
C3 C2 O1 125.3(6) n
C3 C2 C7 120.1(5) n
O1 C2 C7 114.5(5) n
C2 C3 C4 119.4(6) n
C2 C3 H3A 120.3 ?
C4 C3 H3A 120.3 ?
C5 C4 C3 120.8(5) ?
C5 C4 H4B 119.6 ?
C3 C4 H4B 119.6 ?
C4 C5 C6 120.8(6) ?
C4 C5 H5B 119.6 ?
C6 C5 H5B 119.6 ?
C7 C6 C5 118.2(5) ?
C7 C6 C8 119.3(4) ?
C5 C6 C8 122.4(5) ?
C2 C7 C6 120.7(5) ?
C2 C7 H7A 119.7 ?
C6 C7 H7A 119.7 ?
N1 C8 N2 114.0(5) n
N1 C8 C6 121.4(5) n
N2 C8 C6 124.6(4) n
N2 C9 O2 111.1(5) n
N2 C9 C10 130.4(5) n
O2 C9 C10 118.5(5) n
C9 C10 C11 113.7(4) ?
C9 C10 H10A 108.8 ?
C11 C10 H10A 108.8 ?
C9 C10 H10B 108.8 ?
C11 C10 H10B 108.8 ?
H10A C10 H10B 107.7 ?
C20 C11 C10 112.8(4) ?
C20 C11 C12 101.6(3) ?
C10 C11 C12 110.7(4) ?
C20 C11 C21 114.3(4) ?
C10 C11 C21 107.8(3) ?
C12 C11 C21 109.5(4) ?
O3 C12 N3 126.4(4) n
O3 C12 C11 124.1(4) n
N3 C12 C11 109.4(4) n
C14 C13 H13A 109.5 ?
C14 C13 H13B 109.5 ?
H13A C13 H13B 109.5 ?
C14 C13 H13C 109.5 ?
H13A C13 H13C 109.5 ?
H13B C13 H13C 109.5 ?
O4 C14 N3 118.4(5) n
O4 C14 C13 124.8(5) n
N3 C14 C13 116.7(5) n
C16 C15 C20 122.5(4) ?
C16 C15 N3 128.3(4) n
C20 C15 N3 109.0(3) n
C17 C16 C15 116.1(4) ?
C17 C16 H16A 121.9 ?
C15 C16 H16A 121.9 ?
C18 C17 C16 123.9(5) ?
C18 C17 H17A 118.0 ?
C16 C17 H17A 118.0 ?
C17 C18 C19 119.8(4) ?
C17 C18 H18A 120.1 ?
C19 C18 H18A 120.1 ?
C20 C19 C18 117.8(4) ?
C20 C19 H19A 121.1 ?
C18 C19 H19A 121.1 ?
C19 C20 C15 119.8(4) ?
C19 C20 C11 129.8(4) ?
C15 C20 C11 110.4(3) ?
C22 C21 C11 114.7(3) ?
C22 C21 H21A 108.6 ?
C11 C21 H21A 108.6 ?
C22 C21 H21B 108.6 ?
C11 C21 H21B 108.6 ?
H21A C21 H21B 107.6 ?
N4 C22 O6 113.0(4) n
N4 C22 C21 127.8(5) n
O6 C22 C21 119.2(4) n
N5 C23 N4 115.3(4) n
N5 C23 C24 121.8(5) n
N4 C23 C24 122.9(4) n
C25 C24 C29 121.1(4) ?
C25 C24 C23 117.4(4) ?
C29 C24 C23 121.5(4) ?
C24 C25 C26 118.4(4) ?
C24 C25 H25A 120.8 ?
C26 C25 H25A 120.8 ?
O5 C26 C27 116.3(4) ?
O5 C26 C25 123.4(4) ?
C27 C26 C25 120.2(4) ?
C26 C27 C28 121.6(5) ?
C26 C27 H27A 119.2 ?
C28 C27 H27A 119.2 ?
C27 C28 C29 119.4(5) ?
C27 C28 H28A 120.3 ?
C29 C28 H28A 120.3 ?
C24 C29 C28 119.2(5) ?
C24 C29 H29A 120.4 ?
C28 C29 H29A 120.4 ?
O5 C30 H30A 109.5 ?
O5 C30 H30B 109.5 ?
H30A C30 H30B 109.5 ?
O5 C30 H30C 109.5 ?
H30A C30 H30C 109.5 ?
H30B C30 H30C 109.5 ?

loop_
_geom_bond_atom_site_label_1
_geom_bond_atom_site_label_2
_geom_bond_distance
_geom_bond_publ_flag
O1 C2 1.367(6) n
O1 C1 1.420(7) n
O2 C9 1.342(6) n
O2 N1 1.412(6) n
O3 C12 1.222(5) n
O4 C14 1.190(6) n
O5 C26 1.355(5) n
O5 C30 1.403(6) n
O6 C22 1.324(5) n
O6 N5 1.423(5) n
N1 C8 1.307(6) n
N2 C9 1.295(6) n
N2 C8 1.366(6) n
N3 C12 1.378(5) n
N3 C14 1.421(5) n
N3 C15 1.432(5) n
N4 C22 1.297(5) n
N4 C23 1.370(6) n
N5 C23 1.303(5) n
C1 H1B 0.9600 ?
C1 H1C 0.9600 ?
C1 H1D 0.9600 ?
C2 C3 1.360(7) ?
C2 C7 1.380(7) ?
C3 C4 1.385(8) ?
C3 H3A 0.9300 ?
C4 C5 1.354(8) ?
C4 H4B 0.9300 ?
C5 C6 1.385(7) ?
C5 H5B 0.9300 ?
C6 C7 1.387(6) ?
C6 C8 1.454(7) ?
C7 H7A 0.9300 ?
C9 C10 1.470(7) ?
C10 C11 1.527(6) ?
C10 H10A 0.9700 ?
C10 H10B 0.9700 ?
C11 C20 1.495(6) ?
C11 C12 1.535(5) ?
C11 C21 1.533(6) ?
C13 C14 1.479(8) ?
C13 H13A 0.9600 ?
C13 H13B 0.9600 ?
C13 H13C 0.9600 ?
C15 C16 1.387(5) ?
C15 C20 1.391(5) ?
C16 C17 1.359(6) ?
C16 H16A 0.9300 ?
C17 C18 1.340(7) ?
C17 H17A 0.9300 ?
C18 C19 1.431(7) ?
C18 H18A 0.9300 ?
C19 C20 1.363(5) ?
C19 H19A 0.9300 ?
C21 C22 1.482(7) ?
C21 H21A 0.9700 ?
C21 H21B 0.9700 ?
C23 C24 1.472(6) ?
C24 C25 1.381(5) ?
C24 C29 1.378(7) ?
C25 C26 1.401(6) ?
C25 H25A 0.9300 ?
C26 C27 1.355(6) ?
C27 C28 1.363(7) ?
C27 H27A 0.9300 ?
C28 C29 1.400(7) ?
C28 H28A 0.9300 ?
C29 H29A 0.9300 ?
C30 H30A 0.9600 ?
C30 H30B 0.9600 ?
C30 H30C 0.9600 ?

loop_
_geom_hbond_atom_site_label_D
_geom_hbond_atom_site_label_H
_geom_hbond_atom_site_label_A
_geom_hbond_distance_DH
_geom_hbond_distance_HA
_geom_hbond_distance_DA
_geom_hbond_angle_DHA
_geom_hbond_publ_flag
C7 H7A N2 0.93 2.59 2.910(7) 101 yes
C16 H16A O4 0.93 2.27 2.805(7) 116 yes
C25 H25A N4 0.93 2.52 2.858(6) 102 yes

loop_
_geom_torsion_atom_site_label_1
_geom_torsion_atom_site_label_2
_geom_torsion_atom_site_label_3
_geom_torsion_atom_site_label_4
_geom_torsion
C9 O2 N1 C8 -0.1(6)
C22 O6 N5 C23 -0.6(4)
C1 O1 C2 C3 4.3(8)
C1 O1 C2 C7 -174.8(5)
O1 C2 C3 C4 179.7(5)
C7 C2 C3 C4 -1.2(8)
C2 C3 C4 C5 1.5(8)
C3 C4 C5 C6 -0.6(8)
C4 C5 C6 C7 -0.4(7)
C4 C5 C6 C8 178.1(5)
C3 C2 C7 C6 0.2(7)
O1 C2 C7 C6 179.4(4)
C5 C6 C7 C2 0.7(7)
C8 C6 C7 C2 -178.0(4)
O2 N1 C8 N2 -0.4(6)
O2 N1 C8 C6 -179.1(4)
C9 N2 C8 N1 0.8(5)
C9 N2 C8 C6 179.4(4)
C7 C6 C8 N1 178.0(5)
C5 C6 C8 N1 -0.5(7)
C7 C6 C8 N2 -0.4(7)
C5 C6 C8 N2 -179.0(4)
C8 N2 C9 O2 -0.8(5)
C8 N2 C9 C10 180.0(4)
N1 O2 C9 N2 0.6(6)
N1 O2 C9 C10 179.9(4)
N2 C9 C10 C11 98.1(6)
O2 C9 C10 C11 -81.0(5)
C9 C10 C11 C20 -53.5(5)
C9 C10 C11 C12 59.5(5)
C9 C10 C11 C21 179.3(4)
C14 N3 C12 O3 6.3(8)
C15 N3 C12 O3 -177.8(5)
C14 N3 C12 C11 -177.8(4)
C15 N3 C12 C11 -1.9(5)
C20 C11 C12 O3 177.2(5)
C10 C11 C12 O3 57.2(6)
C21 C11 C12 O3 -61.5(6)
C20 C11 C12 N3 1.2(5)
C10 C11 C12 N3 -118.8(4)
C21 C11 C12 N3 122.4(4)
C12 N3 C14 O4 177.1(5)
C15 N3 C14 O4 1.8(7)
C12 N3 C14 C13 -4.4(7)
C15 N3 C14 C13 -179.7(5)
C12 N3 C15 C16 178.6(4)
C14 N3 C15 C16 -5.4(7)
C12 N3 C15 C20 1.9(5)
C14 N3 C15 C20 177.8(4)
C20 C15 C16 C17 0.4(6)
N3 C15 C16 C17 -176.0(4)
C15 C16 C17 C18 1.7(7)
C16 C17 C18 C19 -3.5(8)
C17 C18 C19 C20 3.2(7)
C18 C19 C20 C15 -1.4(7)
C18 C19 C20 C11 175.8(5)
C16 C15 C20 C19 -0.4(7)
N3 C15 C20 C19 176.6(4)
C16 C15 C20 C11 -178.1(4)
N3 C15 C20 C11 -1.1(5)
C10 C11 C20 C19 -58.9(7)
C12 C11 C20 C19 -177.4(5)
C21 C11 C20 C19 64.8(6)
C10 C11 C20 C15 118.5(4)
C12 C11 C20 C15 -0.1(5)
C21 C11 C20 C15 -117.8(4)
C20 C11 C21 C22 51.6(5)
C10 C11 C21 C22 177.9(4)
C12 C11 C21 C22 -61.6(5)
C23 N4 C22 O6 -0.4(5)
C23 N4 C22 C21 178.7(4)
N5 O6 C22 N4 0.7(5)
N5 O6 C22 C21 -178.5(4)
C11 C21 C22 N4 46.0(6)
C11 C21 C22 O6 -135.0(4)
O6 N5 C23 N4 0.5(5)
O6 N5 C23 C24 179.4(4)
C22 N4 C23 N5 -0.1(5)
C22 N4 C23 C24 -179.0(4)
N5 C23 C24 C25 -172.4(4)
N4 C23 C24 C25 6.5(6)
N5 C23 C24 C29 6.5(6)
N4 C23 C24 C29 -174.7(4)
C29 C24 C25 C26 -0.2(6)
C23 C24 C25 C26 178.7(4)
C30 O5 C26 C27 -178.4(4)
C30 O5 C26 C25 2.1(7)
C24 C25 C26 O5 -179.4(4)
C24 C25 C26 C27 1.2(6)
O5 C26 C27 C28 179.3(4)
C25 C26 C27 C28 -1.2(7)
C26 C27 C28 C29 0.2(8)
C25 C24 C29 C28 -0.8(7)
C23 C24 C29 C28 -179.7(4)
C27 C28 C29 C24 0.9(8)

loop_
_cod_related_entry_id
_cod_related_entry_database
_cod_related_entry_code
1 ChemSpider 21127237
